data_2218397
loop_
_publ_author_name
'Sabounchei, Seyyed Javad'
'Dadras, Alireza'
'Jodaian, Vida'
'Nemattalab, Hassan'
'Khavasi, Hamid Reza'

_publ_section_title
;
 Bis[(4-bromobenzoylmethyl)triphenylphosphonium]
 di-\m-bromido-bis[dibromidomercurate(IV)]
;
_journal_coeditor_code FI2042
_journal_issue 6
_journal_name_full 'Acta Crystallographica Section E'
_journal_page_first m833
_journal_paper_doi 10.1107/S1600536808001220
_journal_volume 64
_journal_year 2008
_chemical_formula_iupac '(C26 H21 Br O P)2 [Hg2 Br6]'
_chemical_formula_moiety '2(C26 H21 Br O P +), Br6 Hg2 2-'
_chemical_formula_sum 'C52 H42 Br8 Hg2 O2 P2'
_chemical_formula_weight 1801.18
_chemical_name_systematic
;
Bis[(4-bromobenzoylmethyl)triphenylphosphonium]
di-\m-bromido-bis[dibromidomercurate(IV)]
;
_space_group_IT_number 14
_symmetry_cell_setting monoclinic
_symmetry_space_group_name_Hall '-P 2yn'
_symmetry_space_group_name_H-M 'P 1 21/n 1'
_audit_creation_method 'WinGX routine CIF_UPDATE'
_cell_angle_alpha 90
_cell_angle_beta 100.785(5)
_cell_angle_gamma 90
_cell_formula_units_Z 2
_cell_length_a 9.4146(6)
_cell_length_b 21.8848(14)
_cell_length_c 13.2675(9)
_cell_measurement_reflns_used 2500
_cell_measurement_temperature 120(2)
_cell_measurement_theta_max 28.03
_cell_measurement_theta_min 1.82
_cell_volume 2685.3(3)
_computing_cell_refinement 'X-AREA (Stoe & Cie, 2005)'
_computing_data_collection 'X-AREA (Stoe & Cie, 2005)'
_computing_data_reduction 'X-AREA (Stoe & Cie, 2005)'
_computing_molecular_graphics 'WinGX (Farrugia, 1999)'
_computing_publication_material 'WinGX (Farrugia, 1999)'
_computing_structure_refinement 'SHELXL97 (Sheldrick, 2008)'
_computing_structure_solution 'SHELXS97 (Sheldrick, 2008)'
_diffrn_measured_fraction_theta_full 0.981
_diffrn_measured_fraction_theta_max 0.981
_diffrn_measurement_device_type 'Stoe IPDSII'
_diffrn_measurement_method '\w scan'
_diffrn_radiation_type MoK\a
_diffrn_radiation_wavelength 0.71073
_diffrn_reflns_av_R_equivalents 0.0627
_diffrn_reflns_limit_h_max 12
_diffrn_reflns_limit_h_min -12
_diffrn_reflns_limit_k_max 28
_diffrn_reflns_limit_k_min -27
_diffrn_reflns_limit_l_max 17
_diffrn_reflns_limit_l_min -17
_diffrn_reflns_number 19321
_diffrn_reflns_theta_full 28.03
_diffrn_reflns_theta_max 28.03
_diffrn_reflns_theta_min 1.82
_diffrn_standards_number 0
_exptl_absorpt_coefficient_mu 11.761
_exptl_absorpt_correction_T_max 0.300
_exptl_absorpt_correction_T_min 0.200
_exptl_absorpt_correction_type numerical
_exptl_absorpt_process_details '(shape of crystal determined optically)'
_exptl_crystal_colour colourless
_exptl_crystal_density_diffrn 2.228
_exptl_crystal_density_method 'not measured'
_exptl_crystal_description needle
_exptl_crystal_F_000 1680
_exptl_crystal_size_max 0.5
_exptl_crystal_size_mid 0.12
_exptl_crystal_size_min 0.1
_refine_diff_density_max 1.644
_refine_diff_density_min -1.316
_refine_ls_extinction_method none
_refine_ls_goodness_of_fit_ref 1.168
_refine_ls_hydrogen_treatment constr
_refine_ls_matrix_type full
_refine_ls_number_parameters 298
_refine_ls_number_reflns 6386
_refine_ls_number_restraints 0
_refine_ls_restrained_S_all 1.168
_refine_ls_R_factor_gt 0.0321
_refine_ls_shift/su_max 0.018
_refine_ls_structure_factor_coef Fsqd
_refine_ls_weighting_details 'calc w=1/[\s^2^(Fo^2^)+(0.0312P)^2^+4.7097P] where P=(Fo^2^+2Fc^2^)/3'
_refine_ls_weighting_scheme calc
_refine_ls_wR_factor_ref 0.0757
_reflns_number_gt 5929
_reflns_number_total 6386
_reflns_threshold_expression I>2\s(I)
_cod_data_source_file fi2042.cif
_cod_data_source_block I
_cod_original_sg_symbol_H-M 'P 21/n'
_cod_database_code 2218397
_cod_database_fobs_code 2218397

loop_
_symmetry_equiv_pos_as_xyz
'x, y, z'
'-x+1/2, y+1/2, -z+1/2'
'-x, -y, -z'
'x-1/2, -y-1/2, z-1/2'

loop_
_atom_site_type_symbol
_atom_site_label
_atom_site_fract_x
_atom_site_fract_y
_atom_site_fract_z
_atom_site_U_iso_or_equiv
_atom_site_adp_type
_atom_site_calc_flag
_atom_site_refinement_flags
_atom_site_occupancy
Hg Hg1 0.459203(16) 0.045660(7) 0.872826(12) 0.02046(6) Uani d . 1
Br Br1 -0.20000(5) 0.01733(2) 0.54508(3) 0.02701(10) Uani d . 1
Br Br2 0.41038(4) 0.160021(18) 0.86866(3) 0.02001(9) Uani d . 1
Br Br3 0.70223(4) 0.011883(18) 0.99824(3) 0.01917(9) Uani d . 1
Br Br4 0.39811(5) -0.00959(2) 0.70367(3) 0.02576(10) Uani d . 1
C C1 0.0365(4) 0.0819(2) 0.8196(3) 0.0216(8) Uani d . 1
H H1 0.1321 0.0808 0.854 0.026 Uiso calc R 1
C C2 -0.0011(4) 0.0538(2) 0.7241(3) 0.0230(8) Uani d . 1
H H2 0.0686 0.035 0.6936 0.028 Uiso calc R 1
C C3 -0.1454(4) 0.05466(19) 0.6753(3) 0.0196(8) Uani d . 1
C C4 -0.2511(4) 0.08368(19) 0.7184(3) 0.0196(8) Uani d . 1
H H4 -0.3469 0.0839 0.6845 0.024 Uiso calc R 1
C C5 -0.2114(4) 0.11225(18) 0.8126(3) 0.0176(7) Uani d . 1
H H5 -0.2812 0.1321 0.8417 0.021 Uiso calc R 1
C C6 -0.0678(4) 0.11159(17) 0.8644(3) 0.0146(7) Uani d . 1
C C7 -0.0321(4) 0.14202(18) 0.9665(3) 0.0176(7) Uani d . 1
C C8 0.1241(4) 0.13891(19) 1.0237(3) 0.0175(7) Uani d . 1
H H8A 0.1881 0.1431 0.9746 0.021 Uiso calc R 1
H H8B 0.1413 0.0991 1.0556 0.021 Uiso calc R 1
C C9 0.3623(4) 0.20382(18) 1.1473(3) 0.0150(7) Uani d . 1
C C10 0.4485(4) 0.15232(18) 1.1426(3) 0.0183(7) Uani d . 1
H H10 0.4062 0.1142 1.1275 0.022 Uiso calc R 1
C C11 0.5986(4) 0.1587(2) 1.1606(3) 0.0207(8) Uani d . 1
H H11 0.6567 0.1248 1.156 0.025 Uiso calc R 1
C C12 0.6615(4) 0.2155(2) 1.1854(3) 0.0234(8) Uani d . 1
H H12 0.7617 0.2194 1.1983 0.028 Uiso calc R 1
C C13 0.5753(4) 0.2667(2) 1.1912(3) 0.0228(8) Uani d . 1
H H13 0.6177 0.3045 1.2087 0.027 Uiso calc R 1
C C14 0.4254(4) 0.26093(19) 1.1708(3) 0.0205(8) Uani d . 1
H H14 0.3675 0.2951 1.1729 0.025 Uiso calc R 1
C C15 0.1055(4) 0.17780(19) 1.2365(3) 0.0172(7) Uani d . 1
C C16 0.0059(4) 0.1308(2) 1.2391(3) 0.0233(8) Uani d . 1
H H16 -0.0286 0.1079 1.1805 0.028 Uiso calc R 1
C C17 -0.0408(5) 0.1186(2) 1.3301(4) 0.0300(10) Uani d . 1
H H17 -0.1067 0.0873 1.3326 0.036 Uiso calc R 1
C C18 0.0096(5) 0.1526(2) 1.4175(4) 0.0303(10) Uani d . 1
H H18 -0.0234 0.1442 1.4778 0.036 Uiso calc R 1
C C19 0.1093(5) 0.1993(2) 1.4156(3) 0.0266(9) Uani d . 1
H H19 0.1429 0.2221 1.4743 0.032 Uiso calc R 1
C C20 0.1586(5) 0.21153(19) 1.3246(3) 0.0213(8) Uani d . 1
H H20 0.2267 0.2421 1.3229 0.026 Uiso calc R 1
C C21 0.0937(4) 0.26785(17) 1.0688(3) 0.0153(7) Uani d . 1
C C22 -0.0084(4) 0.29971(18) 1.1122(3) 0.0175(7) Uani d . 1
H H22 -0.0356 0.2855 1.1718 0.021 Uiso calc R 1
C C23 -0.0689(4) 0.3527(2) 1.0657(3) 0.0223(8) Uani d . 1
H H23 -0.1374 0.3739 1.0942 0.027 Uiso calc R 1
C C24 -0.0282(5) 0.3743(2) 0.9772(4) 0.0261(9) Uani d . 1
H H24 -0.0693 0.41 0.9467 0.031 Uiso calc R 1
C C25 0.0741(5) 0.3429(2) 0.9334(4) 0.0285(9) Uani d . 1
H H25 0.1011 0.3575 0.874 0.034 Uiso calc R 1
C C26 0.1351(5) 0.2896(2) 0.9792(3) 0.0241(8) Uani d . 1
H H26 0.2033 0.2684 0.9505 0.029 Uiso calc R 1
P P1 0.16840(10) 0.19701(4) 1.12096(7) 0.01362(18) Uani d . 1
O O1 -0.1233(3) 0.16804(15) 1.0042(2) 0.0243(6) Uani d . 1

loop_
_atom_site_aniso_label
_atom_site_aniso_U_11
_atom_site_aniso_U_22
_atom_site_aniso_U_33
_atom_site_aniso_U_12
_atom_site_aniso_U_13
_atom_site_aniso_U_23
Hg1 0.02434(9) 0.01809(8) 0.01816(9) 0.00154(5) 0.00193(6) 0.00013(5)
Br1 0.0272(2) 0.0325(2) 0.0190(2) -0.00427(17) -0.00171(15) -0.00519(16)
Br2 0.02090(18) 0.01773(18) 0.0232(2) 0.00194(14) 0.00861(14) 0.00331(14)
Br3 0.01555(16) 0.01933(19) 0.02263(19) 0.00089(13) 0.00359(14) 0.00510(14)
Br4 0.0335(2) 0.0234(2) 0.01901(19) -0.00529(16) 0.00126(16) -0.00361(15)
C1 0.0133(16) 0.027(2) 0.023(2) 0.0043(15) -0.0005(14) -0.0037(16)
C2 0.0169(17) 0.026(2) 0.025(2) 0.0005(15) 0.0016(15) -0.0049(17)
C3 0.0219(18) 0.0197(19) 0.0151(18) -0.0015(15) -0.0020(14) 0.0027(14)
C4 0.0138(16) 0.0213(19) 0.0213(19) -0.0041(14) -0.0027(14) 0.0033(15)
C5 0.0136(15) 0.0174(18) 0.0217(19) 0.0001(14) 0.0031(14) 0.0062(15)
C6 0.0091(14) 0.0137(17) 0.0203(19) 0.0008(12) 0.0008(13) 0.0006(14)
C7 0.0155(16) 0.0161(17) 0.0212(19) -0.0022(13) 0.0035(14) -0.0011(14)
C8 0.0168(17) 0.0197(18) 0.0160(17) 0.0009(14) 0.0030(13) -0.0059(15)
C9 0.0123(15) 0.0192(18) 0.0135(17) -0.0002(13) 0.0019(12) -0.0010(14)
C10 0.0176(17) 0.0163(18) 0.0195(19) -0.0009(14) -0.0007(14) -0.0006(14)
C11 0.0154(17) 0.021(2) 0.025(2) 0.0031(14) 0.0026(15) -0.0004(16)
C12 0.0136(16) 0.027(2) 0.029(2) -0.0018(15) 0.0026(15) 0.0024(17)
C13 0.0189(18) 0.020(2) 0.028(2) -0.0063(15) 0.0030(15) -0.0041(16)
C14 0.0195(18) 0.0180(19) 0.024(2) 0.0000(15) 0.0036(15) -0.0033(15)
C15 0.0137(16) 0.0192(18) 0.0195(18) 0.0022(14) 0.0055(13) 0.0012(14)
C16 0.0206(18) 0.024(2) 0.025(2) -0.0014(15) 0.0035(16) 0.0023(16)
C17 0.024(2) 0.029(2) 0.039(3) -0.0019(17) 0.0095(18) 0.013(2)
C18 0.032(2) 0.036(3) 0.026(2) 0.0083(19) 0.0124(18) 0.0119(19)
C19 0.033(2) 0.030(2) 0.018(2) 0.0100(18) 0.0087(17) 0.0020(17)
C20 0.0246(19) 0.0178(18) 0.021(2) 0.0005(15) 0.0045(15) 0.0012(15)
C21 0.0146(15) 0.0132(16) 0.0176(18) -0.0013(13) 0.0022(13) -0.0003(14)
C22 0.0163(16) 0.0171(18) 0.0190(18) -0.0015(14) 0.0031(14) -0.0011(14)
C23 0.0180(17) 0.021(2) 0.027(2) 0.0036(15) 0.0021(15) -0.0024(17)
C24 0.026(2) 0.022(2) 0.027(2) 0.0052(16) -0.0022(17) 0.0054(17)
C25 0.035(2) 0.028(2) 0.024(2) 0.0027(19) 0.0077(18) 0.0090(18)
C26 0.030(2) 0.021(2) 0.023(2) 0.0024(17) 0.0095(17) 0.0018(16)
P1 0.0123(4) 0.0141(4) 0.0147(4) 0.0004(3) 0.0032(3) -0.0015(3)
O1 0.0159(13) 0.0271(16) 0.0300(16) 0.0008(11) 0.0050(11) -0.0085(13)

loop_
_atom_type_symbol
_atom_type_description
_atom_type_scat_dispersion_real
_atom_type_scat_dispersion_imag
_atom_type_scat_source
Hg Hg -2.3894 9.2266 'International Tables Vol C Tables 4.2.6.8 and 6.1.1.4'
Br Br -0.2901 2.4595 'International Tables Vol C Tables 4.2.6.8 and 6.1.1.4'
C C 0.0033 0.0016 'International Tables Vol C Tables 4.2.6.8 and 6.1.1.4'
H H 0 0 'International Tables Vol C Tables 4.2.6.8 and 6.1.1.4'
N N 0.0061 0.0033 'International Tables Vol C Tables 4.2.6.8 and 6.1.1.4'
P P 0.1023 0.0942 'International Tables Vol C Tables 4.2.6.8 and 6.1.1.4'
O O 0.0106 0.006 'International Tables Vol C Tables 4.2.6.8 and 6.1.1.4'

loop_
_geom_angle_atom_site_label_1
_geom_angle_atom_site_label_2
_geom_angle_atom_site_label_3
_geom_angle_site_symmetry_3
_geom_angle
Br4 Hg1 Br2 . 116.277(15)
Br4 Hg1 Br3 . 116.655(15)
Br2 Hg1 Br3 . 114.607(14)
Br4 Hg1 Br3 3_657 105.642(15)
Br2 Hg1 Br3 3_657 109.895(13)
Br3 Hg1 Br3 3_657 89.686(12)
Hg1 Br3 Hg1 3_657 90.314(12)
C2 C1 C6 . 120.8(4)
C2 C1 H1 . 119.6
C6 C1 H1 . 119.6
C3 C2 C1 . 118.5(4)
C3 C2 H2 . 120.7
C1 C2 H2 . 120.7
C4 C3 C2 . 121.7(4)
C4 C3 Br1 . 118.6(3)
C2 C3 Br1 . 119.6(3)
C5 C4 C3 . 119.0(3)
C5 C4 H4 . 120.5
C3 C4 H4 . 120.5
C4 C5 C6 . 120.8(4)
C4 C5 H5 . 119.6
C6 C5 H5 . 119.6
C5 C6 C1 . 119.1(4)
C5 C6 C7 . 118.4(3)
C1 C6 C7 . 122.5(3)
O1 C7 C6 . 121.9(3)
O1 C7 C8 . 120.4(4)
C6 C7 C8 . 117.7(3)
C7 C8 P1 . 113.4(3)
C7 C8 H8A . 108.9
P1 C8 H8A . 108.9
C7 C8 H8B . 108.9
P1 C8 H8B . 108.9
H8A C8 H8B . 107.7
C14 C9 C10 . 120.4(3)
C14 C9 P1 . 119.5(3)
C10 C9 P1 . 120.1(3)
C11 C10 C9 . 119.4(4)
C11 C10 H10 . 120.3
C9 C10 H10 . 120.3
C12 C11 C10 . 120.1(4)
C12 C11 H11 . 119.9
C10 C11 H11 . 119.9
C11 C12 C13 . 120.4(4)
C11 C12 H12 . 119.8
C13 C12 H12 . 119.8
C14 C13 C12 . 119.8(4)
C14 C13 H13 . 120.1
C12 C13 H13 . 120.1
C13 C14 C9 . 119.9(4)
C13 C14 H14 . 120
C9 C14 H14 . 120
C20 C15 C16 . 120.4(4)
C20 C15 P1 . 117.9(3)
C16 C15 P1 . 121.6(3)
C17 C16 C15 . 119.1(4)
C17 C16 H16 . 120.4
C15 C16 H16 . 120.4
C18 C17 C16 . 120.8(4)
C18 C17 H17 . 119.6
C16 C17 H17 . 119.6
C17 C18 C19 . 120.4(4)
C17 C18 H18 . 119.8
C19 C18 H18 . 119.8
C18 C19 C20 . 119.4(4)
C18 C19 H19 . 120.3
C20 C19 H19 . 120.3
C15 C20 C19 . 119.8(4)
C15 C20 H20 . 120.1
C19 C20 H20 . 120.1
C22 C21 C26 . 120.1(4)
C22 C21 P1 . 121.7(3)
C26 C21 P1 . 118.1(3)
C23 C22 C21 . 119.5(4)
C23 C22 H22 . 120.2
C21 C22 H22 . 120.2
C22 C23 C24 . 120.5(4)
C22 C23 H23 . 119.8
C24 C23 H23 . 119.8
C23 C24 C25 . 120.5(4)
C23 C24 H24 . 119.8
C25 C24 H24 . 119.8
C26 C25 C24 . 119.5(4)
C26 C25 H25 . 120.2
C24 C25 H25 . 120.2
C25 C26 C21 . 119.9(4)
C25 C26 H26 . 120
C21 C26 H26 . 120
C21 P1 C15 . 111.40(18)
C21 P1 C9 . 108.34(18)
C15 P1 C9 . 109.79(17)
C21 P1 C8 . 108.25(18)
C15 P1 C8 . 112.16(19)
C9 P1 C8 . 106.72(17)

loop_
_geom_bond_atom_site_label_1
_geom_bond_atom_site_label_2
_geom_bond_site_symmetry_2
_geom_bond_distance
Hg1 Br4 . 2.5192(5)
Hg1 Br2 . 2.5433(5)
Hg1 Br3 . 2.6693(4)
Hg1 Br3 3_657 2.7919(4)
Br1 C3 . 1.893(4)
Br3 Hg1 3_657 2.7919(4)
C1 C2 . 1.392(6)
C1 C6 . 1.400(5)
C1 H1 . 0.93
C2 C3 . 1.391(6)
C2 H2 . 0.93
C3 C4 . 1.391(6)
C4 C5 . 1.385(6)
C4 H4 . 0.93
C5 C6 . 1.398(5)
C5 H5 . 0.93
C6 C7 . 1.489(5)
C7 O1 . 1.213(5)
C7 C8 . 1.526(5)
C8 P1 . 1.804(4)
C8 H8A . 0.97
C8 H8B . 0.97
C9 C14 . 1.394(6)
C9 C10 . 1.397(5)
C9 P1 . 1.800(4)
C10 C11 . 1.396(5)
C10 H10 . 0.93
C11 C12 . 1.391(6)
C11 H11 . 0.93
C12 C13 . 1.394(6)
C12 H12 . 0.93
C13 C14 . 1.391(5)
C13 H13 . 0.93
C14 H14 . 0.93
C15 C20 . 1.394(6)
C15 C16 . 1.396(6)
C15 P1 . 1.794(4)
C16 C17 . 1.386(6)
C16 H16 . 0.93
C17 C18 . 1.384(8)
C17 H17 . 0.93
C18 C19 . 1.389(7)
C18 H18 . 0.93
C19 C20 . 1.397(6)
C19 H19 . 0.93
C20 H20 . 0.93
C21 C22 . 1.395(5)
C21 C26 . 1.403(6)
C21 P1 . 1.787(4)
C22 C23 . 1.384(6)
C22 H22 . 0.93
C23 C24 . 1.386(6)
C23 H23 . 0.93
C24 C25 . 1.395(7)
C24 H24 . 0.93
C25 C26 . 1.388(6)
C25 H25 . 0.93
C26 H26 . 0.93

loop_
_geom_torsion_atom_site_label_1
_geom_torsion_atom_site_label_2
_geom_torsion_atom_site_label_3
_geom_torsion_atom_site_label_4
_geom_torsion_site_symmetry_1
_geom_torsion_site_symmetry_4
_geom_torsion
Br4 Hg1 Br3 Hg1 . 3_657 -107.394(16)
Br2 Hg1 Br3 Hg1 . 3_657 111.825(14)
Br3 Hg1 Br3 Hg1 3_657 3_657 0
C6 C1 C2 C3 . . -1.6(7)
C1 C2 C3 C4 . . 1.4(7)
C1 C2 C3 Br1 . . 179.7(3)
C2 C3 C4 C5 . . -0.3(6)
Br1 C3 C4 C5 . . -178.6(3)
C3 C4 C5 C6 . . -0.6(6)
C4 C5 C6 C1 . . 0.4(6)
C4 C5 C6 C7 . . -178.8(4)
C2 C1 C6 C5 . . 0.7(6)
C2 C1 C6 C7 . . 179.9(4)
C5 C6 C7 O1 . . -1.4(6)
C1 C6 C7 O1 . . 179.4(4)
C5 C6 C7 C8 . . 177.9(4)
C1 C6 C7 C8 . . -1.3(6)
O1 C7 C8 P1 . . -20.7(5)
C6 C7 C8 P1 . . 160.0(3)
C14 C9 C10 C11 . . -0.6(6)
P1 C9 C10 C11 . . 178.3(3)
C9 C10 C11 C12 . . 1.5(6)
C10 C11 C12 C13 . . -0.8(7)
C11 C12 C13 C14 . . -0.8(7)
C12 C13 C14 C9 . . 1.7(7)
C10 C9 C14 C13 . . -1.0(6)
P1 C9 C14 C13 . . -179.9(3)
C20 C15 C16 C17 . . 0.8(6)
P1 C15 C16 C17 . . -178.9(3)
C15 C16 C17 C18 . . 0.3(7)
C16 C17 C18 C19 . . -0.7(7)
C17 C18 C19 C20 . . -0.1(7)
C16 C15 C20 C19 . . -1.6(6)
P1 C15 C20 C19 . . 178.2(3)
C18 C19 C20 C15 . . 1.2(6)
C26 C21 C22 C23 . . 0.3(6)
P1 C21 C22 C23 . . -176.5(3)
C21 C22 C23 C24 . . -0.4(6)
C22 C23 C24 C25 . . 0.2(7)
C23 C24 C25 C26 . . 0.0(7)
C24 C25 C26 C21 . . 0.0(7)
C22 C21 C26 C25 . . -0.2(6)
P1 C21 C26 C25 . . 176.8(4)
C22 C21 P1 C15 . . -4.3(4)
C26 C21 P1 C15 . . 178.8(3)
C22 C21 P1 C9 . . -125.2(3)
C26 C21 P1 C9 . . 57.9(4)
C22 C21 P1 C8 . . 119.5(3)
C26 C21 P1 C8 . . -57.4(4)
C20 C15 P1 C21 . . -72.1(3)
C16 C15 P1 C21 . . 107.6(3)
C20 C15 P1 C9 . . 47.9(4)
C16 C15 P1 C9 . . -132.4(3)
C20 C15 P1 C8 . . 166.4(3)
C16 C15 P1 C8 . . -13.9(4)
C14 C9 P1 C21 . . 28.6(4)
C10 C9 P1 C21 . . -150.4(3)
C14 C9 P1 C15 . . -93.3(3)
C10 C9 P1 C15 . . 87.7(4)
C14 C9 P1 C8 . . 144.9(3)
C10 C9 P1 C8 . . -34.1(4)
C7 C8 P1 C21 . . -43.9(3)
C7 C8 P1 C15 . . 79.4(3)
C7 C8 P1 C9 . . -160.3(3)
